data_7150790
loop_
_publ_author_name
'Jennings, W. Brian'
'McCarthy, Noel J. P.'
'Kelly, Padraig'
'Malone, John F.'

_publ_section_title
;
 Topically resolved intramolecular CH-\p interactions in phenylalanine
 derivatives
;
_journal_issue 24
_journal_name_full 'Organic &amp; Biomolecular Chemistry'
_journal_page_first 5156
_journal_page_last 5162
_journal_paper_doi 10.1039/b916021n
_journal_volume 7
_journal_year 2009
_chemical_absolute_configuration rm
_chemical_formula_moiety 'C23 H20 N2 O5'
_chemical_formula_sum 'C23 H20 N2 O5'
_chemical_formula_weight 404.41
_chemical_name_systematic
;
?
;
_space_group_IT_number 4
_symmetry_cell_setting monoclinic
_symmetry_space_group_name_Hall 'P 2yb'
_symmetry_space_group_name_H-M 'P 1 21 1'
_atom_sites_solution_hydrogens difmap
_atom_sites_solution_primary direct
_atom_sites_solution_secondary difmap
_audit_creation_method SHELXL-97
_cell_angle_alpha 90.00
_cell_angle_beta 91.370(4)
_cell_angle_gamma 90.00
_cell_formula_units_Z 2
_cell_length_a 9.094(2)
_cell_length_b 11.642(3)
_cell_length_c 9.371(2)
_cell_measurement_reflns_used 879
_cell_measurement_temperature 150(2)
_cell_measurement_theta_max 26.29
_cell_measurement_theta_min 3.16
_cell_volume 991.8(4)
_computing_cell_refinement 'Bruker SMART'
_computing_data_collection 'Bruker SMART'
_computing_data_reduction 'Bruker SAINT'
_computing_molecular_graphics 'Bruker SHELXTL'
_computing_publication_material 'SHELXL-97 (Sheldrick, 1997)'
_computing_structure_refinement 'SHELXL-97 (Sheldrick, 1997)'
_computing_structure_solution 'SHELXS-97 (Sheldrick, 1990)'
_diffrn_ambient_temperature 150(2)
_diffrn_measured_fraction_theta_full 1.000
_diffrn_measured_fraction_theta_max 1.000
_diffrn_measurement_device_type 'Bruker SMART CCD area detector'
_diffrn_measurement_method 'phi and omega scan'
_diffrn_radiation_monochromator graphite
_diffrn_radiation_source 'fine-focus sealed tube'
_diffrn_radiation_type MoK\a
_diffrn_radiation_wavelength 0.71073
_diffrn_reflns_av_R_equivalents 0.0090
_diffrn_reflns_av_sigmaI/netI 0.0187
_diffrn_reflns_limit_h_max 11
_diffrn_reflns_limit_h_min -11
_diffrn_reflns_limit_k_max 14
_diffrn_reflns_limit_k_min -14
_diffrn_reflns_limit_l_max 11
_diffrn_reflns_limit_l_min -11
_diffrn_reflns_number 8232
_diffrn_reflns_theta_full 26.39
_diffrn_reflns_theta_max 26.39
_diffrn_reflns_theta_min 2.17
_exptl_absorpt_coefficient_mu 0.097
_exptl_absorpt_correction_T_max 1.000
_exptl_absorpt_correction_T_min 0.937
_exptl_absorpt_correction_type empirical
_exptl_absorpt_process_details 'Bruker SADABS'
_exptl_crystal_colour colourless
_exptl_crystal_density_diffrn 1.354
_exptl_crystal_density_method 'not measured'
_exptl_crystal_description blocks
_exptl_crystal_F_000 424
_exptl_crystal_size_max 0.60
_exptl_crystal_size_mid 0.15
_exptl_crystal_size_min 0.06
_refine_diff_density_max 0.125
_refine_diff_density_min -0.171
_refine_diff_density_rms 0.032
_refine_ls_abs_structure_details 'Flack H D (1983), Acta Cryst. A39, 876-881'
_refine_ls_abs_structure_Flack 0.3(7)
_refine_ls_extinction_method none
_refine_ls_goodness_of_fit_ref 1.064
_refine_ls_hydrogen_treatment constr
_refine_ls_matrix_type full
_refine_ls_number_parameters 272
_refine_ls_number_reflns 3955
_refine_ls_number_restraints 1
_refine_ls_restrained_S_all 1.064
_refine_ls_R_factor_all 0.0323
_refine_ls_R_factor_gt 0.0295
_refine_ls_shift/su_max 0.001
_refine_ls_shift/su_mean 0.000
_refine_ls_structure_factor_coef Fsqd
_refine_ls_weighting_details 'calc w=1/[\s^2^(Fo^2^)+(0.0464P)^2^+0.0462P] where P=(Fo^2^+2Fc^2^)/3'
_refine_ls_weighting_scheme calc
_refine_ls_wR_factor_gt 0.0752
_refine_ls_wR_factor_ref 0.0770
_reflns_number_gt 3698
_reflns_number_total 3955
_reflns_threshold_expression >2sigma(I)
_cod_data_source_file b916021n.txt
_cod_data_source_block nitrone6
_cod_original_cell_volume 991.9(4)
_cod_original_sg_symbol_H-M P2(1)
_cod_database_code 7150790

loop_
_symmetry_equiv_pos_as_xyz
'x, y, z'
'-x, y+1/2, -z'

loop_
_atom_site_label
_atom_site_type_symbol
_atom_site_fract_x
_atom_site_fract_y
_atom_site_fract_z
_atom_site_U_iso_or_equiv
_atom_site_adp_type
_atom_site_occupancy
_atom_site_symmetry_multiplicity
_atom_site_calc_flag
_atom_site_refinement_flags
_atom_site_disorder_assembly
_atom_site_disorder_group
C1 C 0.12183(14) 0.84798(11) 0.82632(14) 0.0241(3) Uani 1 1 d . . .
N1 N 0.04176(12) 0.86532(10) 0.70900(11) 0.0259(2) Uani 1 1 d . . .
01 O 0.03607(11) 0.79749(9) 0.59988(10) 0.0348(2) Uani 1 1 d . . .
C2 C 0.11120(14) 0.93091(11) 0.94625(14) 0.0253(3) Uani 1 1 d . . .
C3 C 0.21300(17) 1.01891(13) 0.96168(16) 0.0348(3) Uani 1 1 d . . .
H3 H 0.2888 1.0273 0.8945 0.042 Uiso 1 1 calc R . .
C4 C 0.20396(19) 1.09456(15) 1.07515(17) 0.0424(4) Uani 1 1 d . . .
H4 H 0.2724 1.1560 1.0838 0.051 Uiso 1 1 calc R . .
C5 C 0.09687(18) 1.08190(14) 1.17583(16) 0.0387(4) Uani 1 1 d . . .
H5 H 0.0921 1.1338 1.2538 0.046 Uiso 1 1 calc R . .
C6 C -0.00342(17) 0.99320(14) 1.16238(16) 0.0364(3) Uani 1 1 d . . .
H6 H -0.0768 0.9836 1.2318 0.044 Uiso 1 1 calc R . .
C7 C 0.00286(16) 0.91823(13) 1.04779(14) 0.0317(3) Uani 1 1 d . . .
H7 H -0.0670 0.8579 1.0384 0.038 Uiso 1 1 calc R . .
C8 C 0.21888(14) 0.74729(11) 0.84430(14) 0.0258(3) Uani 1 1 d . . .
C9 C 0.27201(14) 0.68200(12) 0.73170(14) 0.0280(3) Uani 1 1 d . . .
H9 H 0.2460 0.7020 0.6361 0.034 Uiso 1 1 calc R . .
C10 C 0.36265(15) 0.58805(13) 0.75840(16) 0.0316(3) Uani 1 1 d . . .
H10 H 0.3996 0.5453 0.6807 0.038 Uiso 1 1 calc R . .
C11 C 0.39962(17) 0.55606(13) 0.89616(17) 0.0360(3) Uani 1 1 d . . .
H11 H 0.4597 0.4906 0.9135 0.043 Uiso 1 1 calc R . .
C12 C 0.34866(17) 0.61992(13) 1.00887(16) 0.0375(4) Uani 1 1 d . . .
H12 H 0.3741 0.5982 1.1040 0.045 Uiso 1 1 calc R . .
C13 C 0.26077(17) 0.71540(13) 0.98436(15) 0.0332(3) Uani 1 1 d . . .
H13 H 0.2285 0.7597 1.0627 0.040 Uiso 1 1 calc R . .
C14 C -0.05411(15) 0.96904(11) 0.68846(15) 0.0276(3) Uani 1 1 d . . .
H14 H -0.0524 1.0163 0.7776 0.033 Uiso 1 1 calc R . .
C15 C 0.00023(17) 1.04078(13) 0.56391(15) 0.0339(3) Uani 1 1 d . . .
H15A H 0.0078 0.9909 0.4788 0.041 Uiso 1 1 calc R . .
H15B H -0.0731 1.1014 0.5413 0.041 Uiso 1 1 calc R . .
C16 C 0.14699(16) 1.09614(13) 0.59410(14) 0.0309(3) Uani 1 1 d . . .
C17 C 0.27620(17) 1.04275(13) 0.55494(16) 0.0347(3) Uani 1 1 d . . .
H17 H 0.2715 0.9700 0.5092 0.042 Uiso 1 1 calc R . .
C18 C 0.41199(17) 1.09342(13) 0.58125(15) 0.0350(3) Uani 1 1 d . . .
H18 H 0.5002 1.0563 0.5544 0.042 Uiso 1 1 calc R . .
C19 C 0.41568(16) 1.19981(13) 0.64793(16) 0.0318(3) Uani 1 1 d . . .
N19 N 0.55873(15) 1.25639(11) 0.67101(14) 0.0381(3) Uani 1 1 d . . .
019 O 0.67078(13) 1.20312(11) 0.64276(14) 0.0522(3) Uani 1 1 d . . .
O20 O 0.56092(14) 1.35364(11) 0.71872(17) 0.0604(4) Uani 1 1 d . . .
C20 C 0.28949(17) 1.25540(13) 0.68848(17) 0.0357(3) Uani 1 1 d . . .
H20 H 0.2947 1.3282 0.7341 0.043 Uiso 1 1 calc R . .
C21 C 0.15511(16) 1.20294(13) 0.66128(16) 0.0345(3) Uani 1 1 d . . .
H21 H 0.0672 1.2402 0.6887 0.041 Uiso 1 1 calc R . .
C22 C -0.20939(16) 0.92507(12) 0.65765(15) 0.0303(3) Uani 1 1 d . . .
022 O -0.27739(12) 0.94003(10) 0.54844(11) 0.0403(3) Uani 1 1 d . . .
023 O -0.26120(11) 0.87125(10) 0.77164(11) 0.0390(3) Uani 1 1 d . . .
C23 C -0.40921(18) 0.82658(17) 0.7540(2) 0.0538(5) Uani 1 1 d . . .
H23A H -0.4743 0.8873 0.7171 0.081 Uiso 1 1 calc R . .
H23B H -0.4442 0.7999 0.8463 0.081 Uiso 1 1 calc R . .
H23C H -0.4092 0.7623 0.6865 0.081 Uiso 1 1 calc R . .

loop_
_atom_site_aniso_label
_atom_site_aniso_U_11
_atom_site_aniso_U_22
_atom_site_aniso_U_33
_atom_site_aniso_U_23
_atom_site_aniso_U_13
_atom_site_aniso_U_12
C1 0.0251(6) 0.0235(6) 0.0238(6) 0.0000(5) 0.0003(5) -0.0020(5)
N1 0.0303(6) 0.0240(6) 0.0234(5) -0.0011(5) -0.0014(4) 0.0016(5)
01 0.0440(6) 0.0336(5) 0.0262(5) -0.0092(4) -0.0093(4) 0.0072(5)
C2 0.0283(7) 0.0243(6) 0.0230(6) 0.0007(5) -0.0045(5) 0.0031(5)
C3 0.0348(8) 0.0364(8) 0.0332(8) -0.0041(6) 0.0008(6) -0.0049(6)
C4 0.0484(9) 0.0352(8) 0.0433(9) -0.0104(7) -0.0065(7) -0.0075(7)
C5 0.0464(9) 0.0367(8) 0.0325(8) -0.0125(6) -0.0071(6) 0.0109(7)
C6 0.0351(8) 0.0457(9) 0.0286(8) -0.0046(7) 0.0017(6) 0.0086(7)
C7 0.0308(7) 0.0345(7) 0.0298(7) -0.0009(6) -0.0011(6) 0.0005(6)
C8 0.0254(6) 0.0255(6) 0.0265(7) -0.0009(5) -0.0021(5) -0.0021(5)
C9 0.0279(7) 0.0283(7) 0.0279(7) -0.0018(6) 0.0004(5) -0.0030(5)
C10 0.0294(7) 0.0297(7) 0.0357(8) -0.0061(6) 0.0014(5) 0.0005(6)
C11 0.0357(8) 0.0281(7) 0.0438(8) -0.0015(7) -0.0060(6) 0.0065(6)
C12 0.0446(9) 0.0349(8) 0.0324(8) 0.0007(7) -0.0087(7) 0.0076(7)
C13 0.0394(8) 0.0317(7) 0.0283(7) -0.0034(6) -0.0041(6) 0.0074(6)
C14 0.0313(7) 0.0243(7) 0.0271(7) 0.0005(5) -0.0031(5) 0.0050(5)
C15 0.0387(8) 0.0330(7) 0.0297(7) 0.0063(6) -0.0037(6) 0.0032(6)
C16 0.0385(8) 0.0304(7) 0.0239(7) 0.0081(6) -0.0010(5) 0.0011(6)
C17 0.0455(9) 0.0288(7) 0.0297(7) -0.0004(6) 0.0022(6) 0.0033(6)
C18 0.0404(8) 0.0339(8) 0.0311(7) 0.0026(6) 0.0071(6) 0.0071(7)
C19 0.0374(8) 0.0288(7) 0.0292(7) 0.0079(6) 0.0038(6) 0.0005(6)
N19 0.0405(7) 0.0364(7) 0.0376(7) 0.0056(6) 0.0055(6) -0.0004(6)
019 0.0375(6) 0.0586(8) 0.0612(8) -0.0097(7) 0.0158(5) -0.0016(6)
O20 0.0493(7) 0.0372(7) 0.0945(11) -0.0113(7) -0.0043(7) -0.0023(6)
C20 0.0419(8) 0.0245(7) 0.0407(8) -0.0001(6) 0.0023(6) 0.0027(6)
C21 0.0364(8) 0.0301(7) 0.0372(8) 0.0040(6) 0.0033(6) 0.0077(6)
C22 0.0317(7) 0.0242(6) 0.0347(8) -0.0032(6) -0.0037(6) 0.0044(6)
022 0.0376(6) 0.0450(6) 0.0377(6) -0.0012(5) -0.0110(5) 0.0061(5)
023 0.0328(5) 0.0380(6) 0.0459(6) 0.0111(5) -0.0068(4) -0.0046(5)
C23 0.0327(8) 0.0497(11) 0.0782(13) 0.0244(9) -0.0118(8) -0.0103(7)

loop_
_atom_type_symbol
_atom_type_description
_atom_type_scat_dispersion_real
_atom_type_scat_dispersion_imag
_atom_type_scat_source
C C 0.0033 0.0016 'International Tables Vol C Tables 4.2.6.8 and 6.1.1.4'
H H 0.0000 0.0000 'International Tables Vol C Tables 4.2.6.8 and 6.1.1.4'
N N 0.0061 0.0033 'International Tables Vol C Tables 4.2.6.8 and 6.1.1.4'
O O 0.0106 0.0060 'International Tables Vol C Tables 4.2.6.8 and 6.1.1.4'

loop_
_geom_angle_atom_site_label_1
_geom_angle_atom_site_label_2
_geom_angle_atom_site_label_3
_geom_angle
_geom_angle_site_symmetry_1
_geom_angle_site_symmetry_3
_geom_angle_publ_flag
N1 C1 C8 122.25(11) . . ?
N1 C1 C2 119.08(11) . . ?
C8 C1 C2 118.65(11) . . ?
01 N1 C1 125.22(11) . . ?
01 N1 C14 112.24(10) . . ?
C1 N1 C14 122.53(11) . . ?
C3 C2 C7 119.23(13) . . ?
C3 C2 C1 120.24(12) . . ?
C7 C2 C1 120.48(12) . . ?
C4 C3 C2 119.90(14) . . ?
C4 C3 H3 120.0 . . ?
C2 C3 H3 120.0 . . ?
C5 C4 C3 120.86(15) . . ?
C5 C4 H4 119.6 . . ?
C3 C4 H4 119.6 . . ?
C4 C5 C6 119.51(14) . . ?
C4 C5 H5 120.2 . . ?
C6 C5 H5 120.2 . . ?
C5 C6 C7 120.13(15) . . ?
C5 C6 H6 119.9 . . ?
C7 C6 H6 119.9 . . ?
C6 C7 C2 120.34(14) . . ?
C6 C7 H7 119.8 . . ?
C2 C7 H7 119.8 . . ?
C9 C8 C13 118.05(12) . . ?
C9 C8 C1 124.30(12) . . ?
C13 C8 C1 117.65(12) . . ?
C10 C9 C8 120.48(12) . . ?
C10 C9 H9 119.8 . . ?
C8 C9 H9 119.8 . . ?
C11 C10 C9 120.82(13) . . ?
C11 C10 H10 119.6 . . ?
C9 C10 H10 119.6 . . ?
C10 C11 C12 119.50(13) . . ?
C10 C11 H11 120.2 . . ?
C12 C11 H11 120.2 . . ?
C11 C12 C13 120.54(13) . . ?
C11 C12 H12 119.7 . . ?
C13 C12 H12 119.7 . . ?
C12 C13 C8 120.57(13) . . ?
C12 C13 H13 119.7 . . ?
C8 C13 H13 119.7 . . ?
N1 C14 C22 106.69(11) . . ?
N1 C14 C15 109.93(11) . . ?
C22 C14 C15 110.76(11) . . ?
N1 C14 H14 109.8 . . ?
C22 C14 H14 109.8 . . ?
C15 C14 H14 109.8 . . ?
C16 C15 C14 113.13(11) . . ?
C16 C15 H15A 109.0 . . ?
C14 C15 H15A 109.0 . . ?
C16 C15 H15B 109.0 . . ?
C14 C15 H15B 109.0 . . ?
H15A C15 H15B 107.8 . . ?
C17 C16 C21 118.89(14) . . ?
C17 C16 C15 120.81(14) . . ?
C21 C16 C15 120.30(13) . . ?
C18 C17 C16 121.30(14) . . ?
C18 C17 H17 119.4 . . ?
C16 C17 H17 119.4 . . ?
C17 C18 C19 118.18(14) . . ?
C17 C18 H18 120.9 . . ?
C19 C18 H18 120.9 . . ?
C20 C19 C18 122.13(14) . . ?
C20 C19 N19 119.26(13) . . ?
C18 C19 N19 118.57(13) . . ?
O20 N19 019 122.88(14) . . ?
O20 N19 C19 118.53(13) . . ?
019 N19 C19 118.58(13) . . ?
C19 C20 C21 118.62(14) . . ?
C19 C20 H20 120.7 . . ?
C21 C20 H20 120.7 . . ?
C20 C21 C16 120.88(14) . . ?
C20 C21 H21 119.6 . . ?
C16 C21 H21 119.6 . . ?
022 C22 023 124.64(14) . . ?
022 C22 C14 124.84(14) . . ?
023 C22 C14 110.47(11) . . ?
C22 023 C23 114.95(12) . . ?
023 C23 H23A 109.5 . . ?
023 C23 H23B 109.5 . . ?
H23A C23 H23B 109.5 . . ?
023 C23 H23C 109.5 . . ?
H23A C23 H23C 109.5 . . ?
H23B C23 H23C 109.5 . . ?

loop_
_geom_bond_atom_site_label_1
_geom_bond_atom_site_label_2
_geom_bond_distance
_geom_bond_site_symmetry_2
_geom_bond_publ_flag
C1 N1 1.3197(17) . ?
C1 C8 1.4746(19) . ?
C1 C2 1.4865(18) . ?
N1 01 1.2921(15) . ?
N1 C14 1.4991(17) . ?
C2 C3 1.386(2) . ?
C2 C7 1.394(2) . ?
C3 C4 1.385(2) . ?
C3 H3 0.9500 . ?
C4 C5 1.380(2) . ?
C4 H4 0.9500 . ?
C5 C6 1.382(2) . ?
C5 H5 0.9500 . ?
C6 C7 1.386(2) . ?
C6 H6 0.9500 . ?
C7 H7 0.9500 . ?
C8 C9 1.3961(19) . ?
C8 C13 1.408(2) . ?
C9 C10 1.389(2) . ?
C9 H9 0.9500 . ?
C10 C11 1.378(2) . ?
C10 H10 0.9500 . ?
C11 C12 1.381(2) . ?
C11 H11 0.9500 . ?
C12 C13 1.385(2) . ?
C12 H12 0.9500 . ?
C13 H13 0.9500 . ?
C14 C22 1.5231(19) . ?
C14 C15 1.527(2) . ?
C14 H14 1.0000 . ?
C15 C16 1.503(2) . ?
C15 H15A 0.9900 . ?
C15 H15B 0.9900 . ?
C16 C17 1.386(2) . ?
C16 C21 1.395(2) . ?
C17 C18 1.385(2) . ?
C17 H17 0.9500 . ?
C18 C19 1.387(2) . ?
C18 H18 0.9500 . ?
C19 C20 1.379(2) . ?
C19 N19 1.470(2) . ?
N19 O20 1.2172(18) . ?
N19 019 1.2271(18) . ?
C20 C21 1.384(2) . ?
C20 H20 0.9500 . ?
C21 H21 0.9500 . ?
C22 022 1.1958(17) . ?
C22 023 1.3341(18) . ?
023 C23 1.4487(19) . ?
C23 H23A 0.9800 . ?
C23 H23B 0.9800 . ?
C23 H23C 0.9800 . ?

loop_
_geom_torsion_atom_site_label_1
_geom_torsion_atom_site_label_2
_geom_torsion_atom_site_label_3
_geom_torsion_atom_site_label_4
_geom_torsion
_geom_torsion_site_symmetry_1
_geom_torsion_site_symmetry_2
_geom_torsion_site_symmetry_3
_geom_torsion_site_symmetry_4
_geom_torsion_publ_flag
C8 C1 N1 01 1.4(2) . . . . ?
C2 C1 N1 01 -176.89(12) . . . . ?
C8 C1 N1 C14 -178.36(12) . . . . ?
C2 C1 N1 C14 3.30(18) . . . . ?
N1 C1 C2 C3 -96.30(16) . . . . ?
C8 C1 C2 C3 85.30(16) . . . . ?
N1 C1 C2 C7 86.47(16) . . . . ?
C8 C1 C2 C7 -91.93(16) . . . . ?
C7 C2 C3 C4 -1.6(2) . . . . ?
C1 C2 C3 C4 -178.82(14) . . . . ?
C2 C3 C4 C5 1.7(2) . . . . ?
C3 C4 C5 C6 -0.6(2) . . . . ?
C4 C5 C6 C7 -0.6(2) . . . . ?
C5 C6 C7 C2 0.7(2) . . . . ?
C3 C2 C7 C6 0.4(2) . . . . ?
C1 C2 C7 C6 177.62(13) . . . . ?
N1 C1 C8 C9 20.8(2) . . . . ?
C2 C1 C8 C9 -160.84(12) . . . . ?
N1 C1 C8 C13 -159.38(13) . . . . ?
C2 C1 C8 C13 18.97(18) . . . . ?
C13 C8 C9 C10 0.4(2) . . . . ?
C1 C8 C9 C10 -179.76(13) . . . . ?
C8 C9 C10 C11 1.3(2) . . . . ?
C9 C10 C11 C12 -1.5(2) . . . . ?
C10 C11 C12 C13 0.1(2) . . . . ?
C11 C12 C13 C8 1.6(2) . . . . ?
C9 C8 C13 C12 -1.8(2) . . . . ?
C1 C8 C13 C12 178.33(14) . . . . ?
01 N1 C14 C22 56.94(14) . . . . ?
C1 N1 C14 C22 -123.23(13) . . . . ?
01 N1 C14 C15 -63.22(14) . . . . ?
C1 N1 C14 C15 116.61(14) . . . . ?
N1 C14 C15 C16 -68.01(15) . . . . ?
C22 C14 C15 C16 174.33(12) . . . . ?
C14 C15 C16 C17 93.46(16) . . . . ?
C14 C15 C16 C21 -87.04(16) . . . . ?
C21 C16 C17 C18 0.0(2) . . . . ?
C15 C16 C17 C18 179.49(13) . . . . ?
C16 C17 C18 C19 -0.1(2) . . . . ?
C17 C18 C19 C20 0.2(2) . . . . ?
C17 C18 C19 N19 -177.54(13) . . . . ?
C20 C19 N19 O20 -3.8(2) . . . . ?
C18 C19 N19 O20 174.04(15) . . . . ?
C20 C19 N19 019 175.49(14) . . . . ?
C18 C19 N19 019 -6.7(2) . . . . ?
C18 C19 C20 C21 -0.1(2) . . . . ?
N19 C19 C20 C21 177.64(13) . . . . ?
C19 C20 C21 C16 -0.1(2) . . . . ?
C17 C16 C21 C20 0.1(2) . . . . ?
C15 C16 C21 C20 -179.37(13) . . . . ?
N1 C14 C22 022 -116.47(15) . . . . ?
C15 C14 C22 022 3.16(19) . . . . ?
N1 C14 C22 023 65.92(14) . . . . ?
C15 C14 C22 023 -174.46(12) . . . . ?
022 C22 023 C23 2.0(2) . . . . ?
C14 C22 023 C23 179.59(13) . . . . ?
